data_4066384
loop_
_publ_author_name
'Stander-Grobler, Elzet'
'Schuster, Oliver'
'Heydenrych, Greta'
'Cronje, Stephanie'
'Tosh, Evangeline'
'Albrecht, Martin'
'Frenking, Gernot'
'Raubenheimer, Helgard G.'

_publ_section_title
;
 Pyridine-Derived N-Heterocyclic Carbenes: An Experimental and Theoretical
 Evaluation of the Bonding in and Reactivity of Selected Normal and
 Abnormal Complexes of Nickel(II) and Palladium(II)
;
_journal_issue 22
_journal_name_full Organometallics
_journal_page_first 5821
_journal_paper_doi 10.1021/om100431u
_journal_volume 29
_journal_year 2010
_chemical_formula_moiety 'C42 H37 Cl N P2 Pd, C F3 O3 S'
_chemical_formula_sum 'C43 H37 Cl F3 N O3 P2 Pd S'
_chemical_formula_weight 908.59
_chemical_name_systematic
;
 ?
;
_space_group_IT_number 14
_symmetry_cell_setting monoclinic
_symmetry_space_group_name_Hall '-P 2yn'
_symmetry_space_group_name_H-M 'P 1 21/n 1'
_atom_sites_solution_hydrogens geom
_atom_sites_solution_primary direct
_atom_sites_solution_secondary difmap
_audit_creation_method SHELXL-97
_cell_angle_alpha 90.00
_cell_angle_beta 107.724(5)
_cell_angle_gamma 90.00
_cell_formula_units_Z 4
_cell_length_a 14.672(5)
_cell_length_b 18.609(6)
_cell_length_c 18.404(6)
_cell_measurement_reflns_used 1801
_cell_measurement_temperature 100(2)
_cell_measurement_theta_max 21.350
_cell_measurement_theta_min 2.389
_cell_volume 4786(3)
_computing_cell_refinement 'SAINT (Bruker, 2003)'
_computing_data_collection 'SMART (Bruker, 2002)'
_computing_data_reduction 'SAINT (Bruker, 2003)'
_computing_molecular_graphics 'SHELXL-97 (Sheldrick, 1997)'
_computing_publication_material 'SHELXL-97 (Sheldrick, 1997)'
_computing_structure_refinement 'SHELXL-97 (Sheldrick, 1997)'
_computing_structure_solution 'SHELXS (Sheldrick, 1990)'
_diffrn_ambient_temperature 100(2)
_diffrn_measured_fraction_theta_full 0.993
_diffrn_measured_fraction_theta_max 0.993
_diffrn_measurement_device_type 'Bruker APEX CCD area detector'
_diffrn_measurement_method \w-scans
_diffrn_radiation_monochromator graphite
_diffrn_radiation_source 'fine-focus sealed tube'
_diffrn_radiation_type MoK\a
_diffrn_radiation_wavelength 0.71073
_diffrn_reflns_av_R_equivalents 0.1173
_diffrn_reflns_av_sigmaI/netI 0.1984
_diffrn_reflns_limit_h_max 17
_diffrn_reflns_limit_h_min -17
_diffrn_reflns_limit_k_max 22
_diffrn_reflns_limit_k_min -22
_diffrn_reflns_limit_l_max 22
_diffrn_reflns_limit_l_min -13
_diffrn_reflns_number 24537
_diffrn_reflns_theta_full 25.35
_diffrn_reflns_theta_max 25.35
_diffrn_reflns_theta_min 1.56
_exptl_absorpt_coefficient_mu 0.600
_exptl_absorpt_correction_T_max 0.9536
_exptl_absorpt_correction_T_min 0.7272
_exptl_absorpt_correction_type multi-scan
_exptl_absorpt_process_details 'SADABS (Bruker, 2002)'
_exptl_crystal_colour colourless
_exptl_crystal_density_diffrn 1.261
_exptl_crystal_density_method 'not measured'
_exptl_crystal_description needle
_exptl_crystal_F_000 1848
_exptl_crystal_size_max 0.12
_exptl_crystal_size_mid 0.08
_exptl_crystal_size_min 0.08
_platon_squeeze_details ' ?'
_refine_diff_density_max 1.336
_refine_diff_density_min -1.504
_refine_diff_density_rms 0.154
_refine_ls_extinction_method none
_refine_ls_goodness_of_fit_ref 0.831
_refine_ls_hydrogen_treatment riding
_refine_ls_matrix_type full
_refine_ls_number_parameters 497
_refine_ls_number_reflns 8709
_refine_ls_number_restraints 0
_refine_ls_restrained_S_all 0.831
_refine_ls_R_factor_all 0.1497
_refine_ls_R_factor_gt 0.0684
_refine_ls_shift/su_max 0.001
_refine_ls_shift/su_mean 0.000
_refine_ls_structure_factor_coef Fsqd
_refine_ls_weighting_details 'calc w=1/[\s^2^(Fo^2^)+(0.0896P)^2^+0.0000P] where P=(Fo^2^+2Fc^2^)/3'
_refine_ls_weighting_scheme calc
_refine_ls_wR_factor_gt 0.1484
_refine_ls_wR_factor_ref 0.1805
_reflns_number_gt 3809
_reflns_number_total 8709
_reflns_threshold_expression >2sigma(I)
_cod_data_source_file om100431u_si_002.cif
_cod_data_source_block 3bOTf
_cod_original_sg_symbol_H-M P2(1)/n
_cod_database_code 4066384

loop_
_symmetry_equiv_pos_as_xyz
'x, y, z'
'-x+1/2, y+1/2, -z+1/2'
'-x, -y, -z'
'x-1/2, -y-1/2, z-1/2'

loop_
_atom_site_label
_atom_site_type_symbol
_atom_site_fract_x
_atom_site_fract_y
_atom_site_fract_z
_atom_site_U_iso_or_equiv
_atom_site_adp_type
_atom_site_occupancy
_atom_site_symmetry_multiplicity
_atom_site_calc_flag
_atom_site_refinement_flags
C01 C 1.0061(7) 0.6929(5) 0.3464(5) 0.042(2) Uani 1 1 d .
C3 C 0.6443(5) 0.8012(4) 0.4378(4) 0.0188(18) Uani 1 1 d .
C2 C 0.6564(5) 0.7869(4) 0.3662(4) 0.0207(17) Uani 1 1 d .
H2 H 0.7140 0.7655 0.3633 0.025 Uiso 1 1 calc R
C6 C 0.5039(5) 0.8363(4) 0.3036(5) 0.029(2) Uani 1 1 d .
H4 H 0.4556 0.8483 0.2577 0.035 Uiso 1 1 calc R
C5 C 0.4906(5) 0.8516(4) 0.3709(5) 0.028(2) Uani 1 1 d .
H5 H 0.4327 0.8736 0.3722 0.033 Uiso 1 1 calc R
C4 C 0.5615(6) 0.8352(4) 0.4391(5) 0.030(2) Uani 1 1 d .
H6 H 0.5525 0.8476 0.4865 0.036 Uiso 1 1 calc R
C11 C 0.5982(6) 0.7857(5) 0.2259(4) 0.031(2) Uani 1 1 d .
H31A H 0.5513 0.7491 0.2003 0.046 Uiso 1 1 calc R
H31B H 0.6630 0.7669 0.2342 0.046 Uiso 1 1 calc R
H31C H 0.5891 0.8288 0.1940 0.046 Uiso 1 1 calc R
C111 C 0.7906(5) 0.9217(4) 0.4298(4) 0.0227(19) Uani 1 1 d .
C112 C 0.8385(6) 0.8995(4) 0.3797(5) 0.032(2) Uani 1 1 d .
H112 H 0.8963 0.8731 0.3985 0.039 Uiso 1 1 calc R
C113 C 0.8032(6) 0.9152(4) 0.3014(5) 0.031(2) Uani 1 1 d .
H113 H 0.8357 0.8989 0.2670 0.038 Uiso 1 1 calc R
C114 C 0.7193(6) 0.9555(4) 0.2753(5) 0.031(2) Uani 1 1 d .
H114 H 0.6946 0.9670 0.2227 0.037 Uiso 1 1 calc R
C115 C 0.6720(6) 0.9787(4) 0.3249(5) 0.028(2) Uani 1 1 d .
H115 H 0.6158 1.0070 0.3062 0.033 Uiso 1 1 calc R
C116 C 0.7055(6) 0.9613(4) 0.4024(5) 0.028(2) Uani 1 1 d .
H116 H 0.6712 0.9760 0.4361 0.034 Uiso 1 1 calc R
C121 C 0.9500(5) 0.8695(4) 0.5510(4) 0.026(2) Uani 1 1 d .
C122 C 0.9800(6) 0.8021(5) 0.5322(4) 0.034(2) Uani 1 1 d .
H122 H 0.9339 0.7677 0.5060 0.040 Uiso 1 1 calc R
C123 C 1.0767(5) 0.7857(5) 0.5517(5) 0.034(2) Uani 1 1 d .
H123 H 1.0960 0.7400 0.5387 0.041 Uiso 1 1 calc R
C124 C 1.1459(6) 0.8352(5) 0.5899(4) 0.032(2) Uani 1 1 d .
H124 H 1.2120 0.8237 0.6027 0.039 Uiso 1 1 calc R
C125 C 1.1167(6) 0.9013(5) 0.6090(4) 0.033(2) Uani 1 1 d .
H125 H 1.1631 0.9348 0.6367 0.040 Uiso 1 1 calc R
C126 C 1.0191(6) 0.9196(4) 0.5878(4) 0.028(2) Uani 1 1 d .
H126 H 1.0003 0.9662 0.5988 0.034 Uiso 1 1 calc R
C131 C 0.8071(5) 0.9599(5) 0.5846(4) 0.028(2) Uani 1 1 d .
C132 C 0.7713(5) 0.9447(5) 0.6447(5) 0.032(2) Uani 1 1 d .
H132 H 0.7551 0.8967 0.6530 0.038 Uiso 1 1 calc R
C133 C 0.7590(6) 0.9995(5) 0.6930(5) 0.043(3) Uani 1 1 d .
H133 H 0.7357 0.9879 0.7344 0.052 Uiso 1 1 calc R
C134 C 0.7798(6) 1.0689(6) 0.6818(6) 0.047(3) Uani 1 1 d .
H134 H 0.7692 1.1059 0.7139 0.056 Uiso 1 1 calc R
C135 C 0.8158(7) 1.0847(5) 0.6242(6) 0.047(3) Uani 1 1 d .
H135 H 0.8325 1.1330 0.6173 0.057 Uiso 1 1 calc R
C136 C 0.8294(6) 1.0305(4) 0.5733(5) 0.035(2) Uani 1 1 d .
H136 H 0.8533 1.0427 0.5324 0.042 Uiso 1 1 calc R
C211 C 0.6283(5) 0.6311(4) 0.4336(4) 0.0213(18) Uani 1 1 d .
C212 C 0.6711(6) 0.5997(4) 0.3850(4) 0.029(2) Uani 1 1 d .
H212 H 0.7364 0.5859 0.4037 0.035 Uiso 1 1 calc R
C213 C 0.6203(6) 0.5878(4) 0.3083(4) 0.034(2) Uani 1 1 d .
H213 H 0.6502 0.5662 0.2746 0.041 Uiso 1 1 calc R
C214 C 0.5241(6) 0.6084(4) 0.2826(5) 0.036(2) Uani 1 1 d .
H214 H 0.4891 0.6015 0.2304 0.043 Uiso 1 1 calc R
C215 C 0.4794(6) 0.6381(4) 0.3300(5) 0.035(2) Uani 1 1 d .
H215 H 0.4134 0.6501 0.3114 0.042 Uiso 1 1 calc R
C216 C 0.5313(5) 0.6511(4) 0.4066(4) 0.0263(19) Uani 1 1 d .
H216 H 0.5011 0.6731 0.4399 0.032 Uiso 1 1 calc R
C221 C 0.8017(5) 0.6047(4) 0.5628(4) 0.0214(19) Uani 1 1 d .
C222 C 0.8146(6) 0.5578(4) 0.6260(4) 0.028(2) Uani 1 1 d .
H222 H 0.7664 0.5539 0.6505 0.034 Uiso 1 1 calc R
C223 C 0.8975(6) 0.5178(5) 0.6517(5) 0.035(2) Uani 1 1 d .
H223 H 0.9057 0.4861 0.6937 0.041 Uiso 1 1 calc R
C224 C 0.9682(6) 0.5232(5) 0.6174(5) 0.035(2) Uani 1 1 d .
H224 H 1.0246 0.4950 0.6348 0.042 Uiso 1 1 calc R
C225 C 0.9561(6) 0.5708(4) 0.5566(5) 0.035(2) Uani 1 1 d .
H225 H 1.0052 0.5753 0.5330 0.042 Uiso 1 1 calc R
C226 C 0.8738(6) 0.6116(4) 0.5300(5) 0.0268(19) Uani 1 1 d .
H226 H 0.8671 0.6444 0.4891 0.032 Uiso 1 1 calc R
C231 C 0.6188(5) 0.6384(4) 0.5855(4) 0.0221(18) Uani 1 1 d .
C232 C 0.5734(6) 0.5706(5) 0.5793(4) 0.031(2) Uani 1 1 d .
H232 H 0.5841 0.5363 0.5445 0.038 Uiso 1 1 calc R
C233 C 0.5148(6) 0.5526(5) 0.6215(5) 0.035(2) Uani 1 1 d .
H233 H 0.4848 0.5068 0.6158 0.042 Uiso 1 1 calc R
C234 C 0.4996(6) 0.6018(5) 0.6725(5) 0.042(2) Uani 1 1 d .
H234 H 0.4593 0.5897 0.7025 0.050 Uiso 1 1 calc R
C235 C 0.5429(6) 0.6691(5) 0.6804(5) 0.037(2) Uani 1 1 d .
H235 H 0.5311 0.7029 0.7151 0.044 Uiso 1 1 calc R
C236 C 0.6028(6) 0.6871(5) 0.6384(5) 0.031(2) Uani 1 1 d .
H236 H 0.6333 0.7327 0.6453 0.037 Uiso 1 1 calc R
P1 P 0.82274(15) 0.88687(11) 0.52602(11) 0.0249(5) Uani 1 1 d .
P2 P 0.69527(14) 0.66113(11) 0.52922(11) 0.0234(5) Uani 1 1 d .
Pd1 Pd 0.74615(4) 0.77946(3) 0.53521(3) 0.02179(19) Uani 1 1 d .
Cl1 Cl 0.84714(14) 0.76018(11) 0.66136(11) 0.0319(5) Uani 1 1 d .
F1 F 1.0422(4) 0.6565(3) 0.4126(3) 0.0487(14) Uani 1 1 d .
F2 F 1.0534(4) 0.6704(3) 0.2997(3) 0.0622(17) Uani 1 1 d .
F3 F 1.0365(4) 0.7618(3) 0.3661(3) 0.0481(14) Uani 1 1 d .
S1 S 0.88042(17) 0.68613(13) 0.30905(13) 0.0372(6) Uani 1 1 d .
O1 O 0.8474(4) 0.7118(3) 0.3706(3) 0.0378(15) Uani 1 1 d .
O2 O 0.8667(5) 0.6112(3) 0.2921(4) 0.059(2) Uani 1 1 d .
O3 O 0.8579(5) 0.7336(3) 0.2438(3) 0.0510(18) Uani 1 1 d .
N1 N 0.5848(5) 0.8039(3) 0.3003(4) 0.0302(17) Uani 1 1 d .

loop_
_atom_site_aniso_label
_atom_site_aniso_U_11
_atom_site_aniso_U_22
_atom_site_aniso_U_33
_atom_site_aniso_U_23
_atom_site_aniso_U_13
_atom_site_aniso_U_12
C01 0.044(6) 0.050(6) 0.030(6) 0.006(5) 0.011(5) 0.003(5)
C3 0.019(4) 0.007(4) 0.019(4) -0.003(3) -0.009(3) -0.002(3)
C2 0.030(4) 0.020(4) 0.005(4) 0.002(3) -0.004(3) -0.003(3)
C6 0.018(4) 0.038(5) 0.024(5) 0.003(4) -0.007(4) 0.008(4)
C5 0.023(4) 0.034(5) 0.025(5) -0.009(4) 0.005(4) -0.003(4)
C4 0.036(5) 0.030(5) 0.018(5) -0.013(4) 0.000(4) -0.005(4)
C11 0.034(5) 0.044(5) 0.008(4) -0.004(4) -0.003(3) -0.009(4)
C111 0.021(4) 0.027(5) 0.012(4) 0.004(3) -0.008(3) -0.004(3)
C112 0.036(5) 0.026(5) 0.030(5) 0.008(4) 0.003(4) -0.005(4)
C113 0.030(5) 0.036(5) 0.026(5) 0.007(4) 0.005(4) -0.001(4)
C114 0.028(5) 0.037(5) 0.015(5) 0.008(4) -0.010(4) -0.009(4)
C115 0.024(5) 0.023(5) 0.031(5) 0.010(4) 0.000(4) 0.000(4)
C116 0.030(5) 0.023(5) 0.026(5) 0.005(4) 0.002(4) -0.011(4)
C121 0.024(4) 0.029(5) 0.019(5) -0.001(4) -0.001(4) -0.013(4)
C122 0.033(5) 0.038(6) 0.021(5) 0.001(4) -0.004(4) -0.004(4)
C123 0.025(5) 0.043(6) 0.029(5) -0.005(4) 0.000(4) 0.002(4)
C124 0.024(5) 0.051(6) 0.016(5) 0.010(4) -0.003(4) 0.000(4)
C125 0.027(5) 0.053(6) 0.017(5) 0.008(4) 0.003(4) -0.006(4)
C126 0.032(5) 0.032(5) 0.014(4) -0.003(4) -0.003(4) -0.005(4)
C131 0.021(4) 0.041(6) 0.015(5) -0.001(4) -0.003(4) -0.004(4)
C132 0.023(5) 0.036(5) 0.026(5) -0.008(4) -0.007(4) 0.000(4)
C133 0.043(6) 0.055(7) 0.034(6) -0.020(5) 0.013(5) -0.005(5)
C134 0.035(6) 0.055(7) 0.038(6) -0.015(5) -0.005(5) -0.006(5)
C135 0.054(6) 0.029(6) 0.052(7) -0.015(5) 0.005(5) -0.009(5)
C136 0.053(6) 0.024(5) 0.023(5) 0.000(4) 0.002(4) 0.002(4)
C211 0.030(5) 0.024(5) 0.007(4) -0.002(3) 0.002(3) -0.004(4)
C212 0.031(5) 0.032(5) 0.017(5) -0.003(4) -0.005(4) 0.002(4)
C213 0.049(6) 0.035(5) 0.015(5) -0.014(4) 0.007(4) -0.003(4)
C214 0.039(5) 0.041(6) 0.016(5) -0.004(4) -0.007(4) -0.014(4)
C215 0.039(5) 0.034(5) 0.021(5) 0.005(4) -0.006(4) 0.006(4)
C216 0.018(4) 0.030(5) 0.023(5) -0.004(4) -0.006(3) -0.001(3)
C221 0.032(5) 0.006(4) 0.020(4) -0.008(3) -0.001(4) 0.001(3)
C222 0.040(5) 0.026(5) 0.014(4) -0.004(4) 0.001(4) -0.009(4)
C223 0.026(5) 0.046(6) 0.026(5) 0.005(4) -0.001(4) 0.017(4)
C224 0.027(5) 0.039(6) 0.031(5) 0.000(4) -0.003(4) 0.001(4)
C225 0.033(5) 0.030(5) 0.040(6) -0.009(4) 0.011(4) -0.001(4)
C226 0.031(5) 0.020(5) 0.026(5) -0.001(4) 0.003(4) 0.003(4)
C231 0.018(4) 0.033(5) 0.007(4) -0.004(3) -0.008(3) 0.001(3)
C232 0.031(5) 0.041(6) 0.017(5) -0.002(4) -0.002(4) -0.012(4)
C233 0.034(5) 0.047(6) 0.023(5) 0.014(4) 0.009(4) -0.004(4)
C234 0.022(5) 0.068(7) 0.031(6) 0.016(5) 0.002(4) 0.000(5)
C235 0.031(5) 0.056(7) 0.023(5) -0.005(4) 0.007(4) 0.011(5)
C236 0.029(5) 0.033(5) 0.026(5) -0.001(4) 0.001(4) -0.004(4)
P1 0.0272(12) 0.0265(12) 0.0118(11) 0.0003(9) -0.0076(9) -0.0034(9)
P2 0.0248(11) 0.0269(12) 0.0131(11) 0.0003(9) -0.0022(9) -0.0008(9)
Pd1 0.0239(3) 0.0246(3) 0.0091(3) -0.0002(3) -0.0066(2) -0.0009(3)
Cl1 0.0339(12) 0.0372(13) 0.0133(10) 0.0004(9) -0.0099(9) 0.0012(9)
F1 0.051(3) 0.056(4) 0.031(3) 0.013(3) 0.000(3) 0.010(3)
F2 0.053(4) 0.087(5) 0.048(4) 0.000(3) 0.018(3) 0.022(3)
F3 0.052(3) 0.042(4) 0.045(3) 0.003(3) 0.007(3) -0.015(3)
S1 0.0433(14) 0.0378(14) 0.0253(13) -0.0035(11) 0.0025(11) 0.0047(11)
O1 0.040(4) 0.044(4) 0.031(3) 0.003(3) 0.013(3) 0.005(3)
O2 0.063(5) 0.035(4) 0.064(5) -0.026(3) -0.005(4) 0.007(3)
O3 0.063(4) 0.059(5) 0.025(4) 0.014(3) 0.005(3) 0.015(3)
N1 0.039(4) 0.028(4) 0.017(4) 0.000(3) -0.001(3) -0.006(3)

loop_
_atom_type_symbol
_atom_type_description
_atom_type_scat_dispersion_real
_atom_type_scat_dispersion_imag
_atom_type_scat_source
C C 0.0033 0.0016 'International Tables Vol C Tables 4.2.6.8 and 6.1.1.4'
H H 0.0000 0.0000 'International Tables Vol C Tables 4.2.6.8 and 6.1.1.4'
P P 0.1023 0.0942 'International Tables Vol C Tables 4.2.6.8 and 6.1.1.4'
Pd Pd -0.9988 1.0072 'International Tables Vol C Tables 4.2.6.8 and 6.1.1.4'
Cl Cl 0.1484 0.1585 'International Tables Vol C Tables 4.2.6.8 and 6.1.1.4'
F F 0.0171 0.0103 'International Tables Vol C Tables 4.2.6.8 and 6.1.1.4'
S S 0.1246 0.1234 'International Tables Vol C Tables 4.2.6.8 and 6.1.1.4'
O O 0.0106 0.0060 'International Tables Vol C Tables 4.2.6.8 and 6.1.1.4'
N N 0.0061 0.0033 'International Tables Vol C Tables 4.2.6.8 and 6.1.1.4'

loop_
_geom_angle_atom_site_label_1
_geom_angle_atom_site_label_2
_geom_angle_atom_site_label_3
_geom_angle
F2 C01 F1 106.7(7)
F2 C01 F3 105.9(7)
F1 C01 F3 102.9(7)
F2 C01 S1 114.5(7)
F1 C01 S1 113.0(6)
F3 C01 S1 112.8(6)
C4 C3 C2 117.9(7)
C4 C3 Pd1 120.0(6)
C2 C3 Pd1 122.0(5)
N1 C2 C3 120.1(7)
N1 C2 H2 120.0
C3 C2 H2 120.0
C5 C6 N1 120.9(7)
C5 C6 H4 119.5
N1 C6 H4 119.5
C6 C5 C4 120.3(8)
C6 C5 H5 119.8
C4 C5 H5 119.8
C3 C4 C5 120.2(8)
C3 C4 H6 119.9
C5 C4 H6 119.9
N1 C11 H31A 109.5
N1 C11 H31B 109.5
H31A C11 H31B 109.5
N1 C11 H31C 109.5
H31A C11 H31C 109.5
H31B C11 H31C 109.5
C112 C111 C116 119.6(7)
C112 C111 P1 120.8(6)
C116 C111 P1 118.5(6)
C111 C112 C113 121.3(8)
C111 C112 H112 119.4
C113 C112 H112 119.4
C114 C113 C112 118.3(8)
C114 C113 H113 120.8
C112 C113 H113 120.8
C115 C114 C113 120.8(7)
C115 C114 H114 119.6
C113 C114 H114 119.6
C114 C115 C116 120.9(8)
C114 C115 H115 119.6
C116 C115 H115 119.6
C115 C116 C111 119.0(8)
C115 C116 H116 120.5
C111 C116 H116 120.5
C126 C121 C122 118.7(7)
C126 C121 P1 123.1(6)
C122 C121 P1 118.2(6)
C123 C122 C121 120.3(8)
C123 C122 H122 119.9
C121 C122 H122 119.9
C122 C123 C124 121.1(8)
C122 C123 H123 119.4
C124 C123 H123 119.4
C125 C124 C123 118.8(8)
C125 C124 H124 120.6
C123 C124 H124 120.6
C124 C125 C126 120.9(8)
C124 C125 H125 119.6
C126 C125 H125 119.6
C121 C126 C125 120.1(8)
C121 C126 H126 119.9
C125 C126 H126 119.9
C136 C131 C132 118.4(8)
C136 C131 P1 123.3(7)
C132 C131 P1 118.2(6)
C131 C132 C133 120.7(9)
C131 C132 H132 119.7
C133 C132 H132 119.7
C134 C133 C132 121.2(10)
C134 C133 H133 119.4
C132 C133 H133 119.4
C135 C134 C133 119.0(9)
C135 C134 H134 120.5
C133 C134 H134 120.5
C134 C135 C136 121.6(9)
C134 C135 H135 119.2
C136 C135 H135 119.2
C131 C136 C135 119.0(9)
C131 C136 H136 120.5
C135 C136 H136 120.5
C212 C211 C216 119.8(7)
C212 C211 P2 122.8(6)
C216 C211 P2 116.8(6)
C211 C212 C213 121.1(8)
C211 C212 H212 119.4
C213 C212 H212 119.4
C214 C213 C212 118.1(8)
C214 C213 H213 121.0
C212 C213 H213 121.0
C215 C214 C213 121.9(8)
C215 C214 H214 119.0
C213 C214 H214 119.0
C214 C215 C216 119.7(8)
C214 C215 H215 120.2
C216 C215 H215 120.2
C215 C216 C211 119.4(8)
C215 C216 H216 120.3
C211 C216 H216 120.3
C226 C221 C222 119.3(7)
C226 C221 P2 119.4(6)
C222 C221 P2 121.2(6)
C223 C222 C221 119.7(8)
C223 C222 H222 120.2
C221 C222 H222 120.2
C224 C223 C222 120.9(8)
C224 C223 H223 119.5
C222 C223 H223 119.5
C223 C224 C225 119.1(8)
C223 C224 H224 120.5
C225 C224 H224 120.5
C226 C225 C224 121.0(8)
C226 C225 H225 119.5
C224 C225 H225 119.5
C221 C226 C225 120.0(8)
C221 C226 H226 120.0
C225 C226 H226 120.0
C236 C231 C232 117.3(7)
C236 C231 P2 121.0(6)
C232 C231 P2 121.7(6)
C233 C232 C231 122.3(8)
C233 C232 H232 118.8
C231 C232 H232 118.8
C232 C233 C234 119.1(9)
C232 C233 H233 120.4
C234 C233 H233 120.4
C233 C234 C235 120.3(9)
C233 C234 H234 119.8
C235 C234 H234 119.8
C236 C235 C234 120.7(8)
C236 C235 H235 119.6
C234 C235 H235 119.6
C235 C236 C231 120.2(8)
C235 C236 H236 119.9
C231 C236 H236 119.9
C131 P1 C111 105.9(4)
C131 P1 C121 107.1(4)
C111 P1 C121 104.7(4)
C131 P1 Pd1 117.1(3)
C111 P1 Pd1 113.0(2)
C121 P1 Pd1 108.2(3)
C231 P2 C211 103.7(3)
C231 P2 C221 106.8(4)
C211 P2 C221 107.7(3)
C231 P2 Pd1 116.5(3)
C211 P2 Pd1 114.1(3)
C221 P2 Pd1 107.5(2)
C3 Pd1 P2 90.4(2)
C3 Pd1 P1 90.4(2)
P2 Pd1 P1 165.87(8)
C3 Pd1 Cl1 170.0(2)
P2 Pd1 Cl1 89.94(7)
P1 Pd1 Cl1 91.69(7)
O2 S1 O1 115.8(4)
O2 S1 O3 115.7(4)
O1 S1 O3 113.9(4)
O2 S1 C01 102.5(4)
O1 S1 C01 103.3(4)
O3 S1 C01 103.1(4)
C6 N1 C2 120.6(7)
C6 N1 C11 120.7(7)
C2 N1 C11 118.8(7)

loop_
_geom_bond_atom_site_label_1
_geom_bond_atom_site_label_2
_geom_bond_distance
C01 F2 1.328(10)
C01 F1 1.353(10)
C01 F3 1.369(10)
C01 S1 1.766(9)
C3 C4 1.376(10)
C3 C2 1.406(10)
C3 Pd1 1.996(7)
C2 N1 1.378(9)
C2 H2 0.9500
C6 C5 1.341(10)
C6 N1 1.349(9)
C6 H4 0.9500
C5 C4 1.399(10)
C5 H5 0.9500
C4 H6 0.9500
C11 N1 1.481(9)
C11 H31A 0.9800
C11 H31B 0.9800
C11 H31C 0.9800
C111 C112 1.382(11)
C111 C116 1.404(10)
C111 P1 1.809(7)
C112 C113 1.406(11)
C112 H112 0.9500
C113 C114 1.395(11)
C113 H113 0.9500
C114 C115 1.373(11)
C114 H114 0.9500
C115 C116 1.398(11)
C115 H115 0.9500
C116 H116 0.9500
C121 C126 1.392(10)
C121 C122 1.407(11)
C121 P1 1.811(8)
C122 C123 1.387(11)
C122 H122 0.9500
C123 C124 1.392(11)
C123 H123 0.9500
C124 C125 1.384(11)
C124 H124 0.9500
C125 C126 1.407(11)
C125 H125 0.9500
C126 H126 0.9500
C131 C136 1.384(11)
C131 C132 1.390(11)
C131 P1 1.792(9)
C132 C133 1.402(11)
C132 H132 0.9500
C133 C134 1.357(13)
C133 H133 0.9500
C134 C135 1.353(13)
C134 H134 0.9500
C135 C136 1.432(12)
C135 H135 0.9500
C136 H136 0.9500
C211 C212 1.371(10)
C211 C216 1.408(10)
C211 P2 1.822(7)
C212 C213 1.399(10)
C212 H212 0.9500
C213 C214 1.398(11)
C213 H213 0.9500
C214 C215 1.359(12)
C214 H214 0.9500
C215 C216 1.404(10)
C215 H215 0.9500
C216 H216 0.9500
C221 C226 1.374(11)
C221 C222 1.421(10)
C221 P2 1.826(8)
C222 C223 1.380(11)
C222 H222 0.9500
C223 C224 1.373(11)
C223 H223 0.9500
C224 C225 1.396(12)
C224 H224 0.9500
C225 C226 1.384(11)
C225 H225 0.9500
C226 H226 0.9500
C231 C236 1.401(10)
C231 C232 1.416(10)
C231 P2 1.794(8)
C232 C233 1.364(11)
C232 H232 0.9500
C233 C234 1.376(12)
C233 H233 0.9500
C234 C235 1.392(12)
C234 H234 0.9500
C235 C236 1.375(11)
C235 H235 0.9500
C236 H236 0.9500
P1 Pd1 2.324(2)
P2 Pd1 2.317(2)
Pd1 Cl1 2.371(2)
S1 O2 1.431(6)
S1 O1 1.443(6)
S1 O3 1.446(6)

loop_
_geom_torsion_atom_site_label_1
_geom_torsion_atom_site_label_2
_geom_torsion_atom_site_label_3
_geom_torsion_atom_site_label_4
_geom_torsion
C4 C3 C2 N1 -2.9(10)
Pd1 C3 C2 N1 -178.9(5)
N1 C6 C5 C4 1.0(12)
C2 C3 C4 C5 2.9(11)
Pd1 C3 C4 C5 179.0(6)
C6 C5 C4 C3 -2.1(12)
C116 C111 C112 C113 -0.6(11)
P1 C111 C112 C113 167.9(6)
C111 C112 C113 C114 1.4(12)
C112 C113 C114 C115 -0.4(12)
C113 C114 C115 C116 -1.4(12)
C114 C115 C116 C111 2.3(11)
C112 C111 C116 C115 -1.3(11)
P1 C111 C116 C115 -170.0(6)
C126 C121 C122 C123 1.3(12)
P1 C121 C122 C123 -178.5(6)
C121 C122 C123 C124 -0.1(13)
C122 C123 C124 C125 0.6(12)
C123 C124 C125 C126 -2.3(12)
C122 C121 C126 C125 -3.1(11)
P1 C121 C126 C125 176.8(6)
C124 C125 C126 C121 3.6(12)
C136 C131 C132 C133 -0.6(11)
P1 C131 C132 C133 179.0(6)
C131 C132 C133 C134 1.3(13)
C132 C133 C134 C135 -2.0(13)
C133 C134 C135 C136 2.2(14)
C132 C131 C136 C135 0.7(11)
P1 C131 C136 C135 -178.9(6)
C134 C135 C136 C131 -1.5(13)
C216 C211 C212 C213 0.7(12)
P2 C211 C212 C213 -169.7(6)
C211 C212 C213 C214 -0.3(12)
C212 C213 C214 C215 -1.2(13)
C213 C214 C215 C216 2.3(13)
C214 C215 C216 C211 -1.8(12)
C212 C211 C216 C215 0.4(12)
P2 C211 C216 C215 171.4(6)
C226 C221 C222 C223 -2.5(11)
P2 C221 C222 C223 -177.7(6)
C221 C222 C223 C224 0.6(12)
C222 C223 C224 C225 1.0(13)
C223 C224 C225 C226 -0.8(12)
C222 C221 C226 C225 2.7(11)
P2 C221 C226 C225 178.0(6)
C224 C225 C226 C221 -1.1(12)
C236 C231 C232 C233 1.1(11)
P2 C231 C232 C233 -179.8(6)
C231 C232 C233 C234 -0.6(12)
C232 C233 C234 C235 0.5(12)
C233 C234 C235 C236 -1.1(13)
C234 C235 C236 C231 1.7(12)
C232 C231 C236 C235 -1.7(11)
P2 C231 C236 C235 179.2(6)
C136 C131 P1 C111 -37.8(8)
C132 C131 P1 C111 142.6(6)
C136 C131 P1 C121 73.5(7)
C132 C131 P1 C121 -106.1(6)
C136 C131 P1 Pd1 -164.9(6)
C132 C131 P1 Pd1 15.5(7)
C112 C111 P1 C131 144.4(6)
C116 C111 P1 C131 -47.0(7)
C112 C111 P1 C121 31.4(7)
C116 C111 P1 C121 -160.0(6)
C112 C111 P1 Pd1 -86.1(6)
C116 C111 P1 Pd1 82.5(6)
C126 C121 P1 C131 -19.8(8)
C122 C121 P1 C131 160.1(6)
C126 C121 P1 C111 92.4(7)
C122 C121 P1 C111 -87.8(7)
C126 C121 P1 Pd1 -146.8(6)
C122 C121 P1 Pd1 33.0(7)
C236 C231 P2 C211 -135.3(6)
C232 C231 P2 C211 45.6(7)
C236 C231 P2 C221 111.0(6)
C232 C231 P2 C221 -68.0(7)
C236 C231 P2 Pd1 -9.1(7)
C232 C231 P2 Pd1 171.9(5)
C212 C211 P2 C231 -141.6(7)
C216 C211 P2 C231 47.7(7)
C212 C211 P2 C221 -28.6(8)
C216 C211 P2 C221 160.7(6)
C212 C211 P2 Pd1 90.7(7)
C216 C211 P2 Pd1 -80.0(6)
C226 C221 P2 C231 -179.1(6)
C222 C221 P2 C231 -4.0(7)
C226 C221 P2 C211 70.0(7)
C222 C221 P2 C211 -114.9(6)
C226 C221 P2 Pd1 -53.4(6)
C222 C221 P2 Pd1 121.7(6)
C4 C3 Pd1 P2 100.7(6)
C2 C3 Pd1 P2 -83.4(6)
C4 C3 Pd1 P1 -93.4(6)
C2 C3 Pd1 P1 82.5(6)
C4 C3 Pd1 Cl1 8.6(16)
C2 C3 Pd1 Cl1 -175.6(8)
C231 P2 Pd1 C3 -98.6(3)
C211 P2 Pd1 C3 22.2(4)
C221 P2 Pd1 C3 141.6(4)
C231 P2 Pd1 P1 168.1(3)
C211 P2 Pd1 P1 -71.1(4)
C221 P2 Pd1 P1 48.3(4)
C231 P2 Pd1 Cl1 71.3(3)
C211 P2 Pd1 Cl1 -167.8(3)
C221 P2 Pd1 Cl1 -48.4(3)
C131 P1 Pd1 C3 102.1(4)
C111 P1 Pd1 C3 -21.5(4)
C121 P1 Pd1 C3 -136.9(4)
C131 P1 Pd1 P2 -164.6(4)
C111 P1 Pd1 P2 71.8(4)
C121 P1 Pd1 P2 -43.6(4)
C131 P1 Pd1 Cl1 -68.1(3)
C111 P1 Pd1 Cl1 168.3(3)
C121 P1 Pd1 Cl1 52.9(3)
F2 C01 S1 O2 57.9(8)
F1 C01 S1 O2 -64.5(8)
F3 C01 S1 O2 179.2(6)
F2 C01 S1 O1 178.6(6)
F1 C01 S1 O1 56.2(8)
F3 C01 S1 O1 -60.1(7)
F2 C01 S1 O3 -62.6(8)
F1 C01 S1 O3 175.0(6)
F3 C01 S1 O3 58.7(7)
C5 C6 N1 C2 -1.0(12)
C5 C6 N1 C11 178.6(7)
C3 C2 N1 C6 2.0(11)
C3 C2 N1 C11 -177.6(7)

loop_
_platon_squeeze_void_nr
_platon_squeeze_void_average_x
_platon_squeeze_void_average_y
_platon_squeeze_void_average_z
_platon_squeeze_void_volume
_platon_squeeze_void_count_electrons
_platon_squeeze_void_content
1 0.000 0.500 0.000 548 183 ' '
2 0.500 1.000 0.500 546 184 ' '
